data_4064337
loop_
_publ_author_name
'Brunker, Tim J.'
'Roembke, Benjamin T.'
'Golen, James A.'
'Rheingold, Arnold L.'

_publ_section_title
;
 Synthesis and Structures of
 1&#x2032;,2&#x2032;,3&#x2032;,4&#x2032;,5&#x2032;-Pentamethylazaferrocene
 Complexes with Lewis Acidic Boranes
;
_journal_issue 8
_journal_name_full Organometallics
_journal_page_first 2272
_journal_paper_doi 10.1021/om200053p
_journal_volume 30
_journal_year 2011
_chemical_formula_sum 'C14 H19 Fe N'
_chemical_formula_weight 257.15
_chemical_name_systematic
; 
 ? 
;
_space_group_IT_number 14
_symmetry_cell_setting monoclinic
_symmetry_space_group_name_Hall '-P 2yn'
_symmetry_space_group_name_H-M 'P 1 21/n 1'
_atom_sites_solution_hydrogens geom
_atom_sites_solution_primary direct
_atom_sites_solution_secondary difmap
_audit_creation_method SHELXL-97
_cell_angle_alpha 90.00
_cell_angle_beta 92.5210(10)
_cell_angle_gamma 90.00
_cell_formula_units_Z 4
_cell_length_a 7.9703(6)
_cell_length_b 13.4554(10)
_cell_length_c 11.3880(8)
_cell_measurement_reflns_used 2683
_cell_measurement_temperature 148(2)
_cell_measurement_theta_max 25.54
_cell_measurement_theta_min 2.97
_cell_volume 1220.11(15)
_computing_cell_refinement 'Bruker SAINT'
_computing_data_collection 'Bruker APEX2'
_computing_data_reduction 'Bruker SAINT'
_computing_molecular_graphics 'Bruker SHELXTL'
_computing_publication_material 'Bruker SHELXTL'
_computing_structure_refinement 'SHELXL-97 (Sheldrick, 1997)'
_computing_structure_solution 'SHELXS-97 (Sheldrick, 1990)'
_diffrn_ambient_temperature 148(2)
_diffrn_measured_fraction_theta_full 0.984
_diffrn_measured_fraction_theta_max 0.977
_diffrn_measurement_device_type 'Bruker APEX-II CCD'
_diffrn_measurement_method '\f and \w scans'
_diffrn_radiation_monochromator graphite
_diffrn_radiation_source 'fine-focus sealed tube'
_diffrn_radiation_type MoK\a
_diffrn_radiation_wavelength 0.71073
_diffrn_reflns_av_R_equivalents 0.0275
_diffrn_reflns_av_sigmaI/netI 0.0266
_diffrn_reflns_limit_h_max 9
_diffrn_reflns_limit_h_min -9
_diffrn_reflns_limit_k_max 16
_diffrn_reflns_limit_k_min -16
_diffrn_reflns_limit_l_max 9
_diffrn_reflns_limit_l_min -13
_diffrn_reflns_number 6479
_diffrn_reflns_theta_full 25.00
_diffrn_reflns_theta_max 25.59
_diffrn_reflns_theta_min 2.34
_exptl_absorpt_coefficient_mu 1.207
_exptl_absorpt_correction_T_max 0.888
_exptl_absorpt_correction_T_min 0.633
_exptl_absorpt_correction_type multi-scan
_exptl_absorpt_process_details sadabs
_exptl_crystal_colour orange
_exptl_crystal_density_diffrn 1.400
_exptl_crystal_density_method 'not measured'
_exptl_crystal_description block
_exptl_crystal_F_000 544
_exptl_crystal_size_max 0.33
_exptl_crystal_size_mid 0.22
_exptl_crystal_size_min 0.11
_refine_diff_density_max 0.851
_refine_diff_density_min -0.567
_refine_diff_density_rms 0.074
_refine_ls_extinction_method none
_refine_ls_goodness_of_fit_ref 1.084
_refine_ls_hydrogen_treatment constr
_refine_ls_matrix_type full
_refine_ls_number_parameters 201
_refine_ls_number_reflns 2247
_refine_ls_number_restraints 0
_refine_ls_restrained_S_all 1.084
_refine_ls_R_factor_all 0.0358
_refine_ls_R_factor_gt 0.0334
_refine_ls_shift/su_max 0.024
_refine_ls_shift/su_mean 0.002
_refine_ls_structure_factor_coef Fsqd
_refine_ls_weighting_details 'calc w=1/[\s^2^(Fo^2^)+(0.0640P)^2^+0.5500P] where P=(Fo^2^+2Fc^2^)/3'
_refine_ls_weighting_scheme calc
_refine_ls_wR_factor_gt 0.0950
_refine_ls_wR_factor_ref 0.0978
_reflns_number_gt 2049
_reflns_number_total 2247
_reflns_threshold_expression >2sigma(I)
_cod_data_source_file om200053p_si_002.cif
_cod_data_source_block towson04
_cod_depositor_comments
;
The following automatic conversions were performed:

'_symmetry_cell_setting' value 'Monoclinic' changed to 'monoclinic'
according to /home/saulius/struct/CIF-dictionaries/cif_core.dic
dictionary named 'cif_core.dic' version 2.4.1 from 2010-06-29.

Automatic conversion script
Id: cif_fix_values 1715 2011-07-08 13:25:40Z adriana 
;
_cod_original_sg_symbol_H-M P2(1)/n
_cod_database_code 4064337

loop_
_symmetry_equiv_pos_as_xyz
'x, y, z'
'-x+1/2, y+1/2, -z+1/2'
'-x, -y, -z'
'x-1/2, -y-1/2, z-1/2'

loop_
_atom_site_label
_atom_site_type_symbol
_atom_site_fract_x
_atom_site_fract_y
_atom_site_fract_z
_atom_site_U_iso_or_equiv
_atom_site_adp_type
_atom_site_occupancy
_atom_site_symmetry_multiplicity
_atom_site_calc_flag
_atom_site_refinement_flags
_atom_site_disorder_assembly
_atom_site_disorder_group
Fe1 Fe 0.15297(3) 0.615614(18) 0.29746(2) 0.01279(15) Uani 1 1 d . A .
N1 N 0.2123(2) 0.52684(14) 0.43929(16) 0.0278(4) Uani 1 1 d . A .
C1 C 0.0148(4) 0.53351(18) 0.1785(2) 0.0418(7) Uani 1 1 d . . .
C2 C 0.1616(3) 0.5660(2) 0.1295(2) 0.0436(8) Uani 1 1 d . A .
C3 C 0.1623(4) 0.6708(2) 0.1325(2) 0.0460(8) Uani 1 1 d . . .
C4 C 0.0157(4) 0.70195(18) 0.1841(2) 0.0449(8) Uani 1 1 d . A .
C5 C -0.0763(3) 0.6168(2) 0.2124(2) 0.0442(8) Uani 1 1 d . A .
C6A C 0.0233(5) 0.4164(3) 0.1730(4) 0.0219(10) Uani 0.499(3) 1 d P A 1
H6A1 H -0.0286 0.3934 0.0982 0.033 Uiso 0.499(3) 1 calc PR A 1
H6A2 H -0.0370 0.3882 0.2383 0.033 Uiso 0.499(3) 1 calc PR A 1
H6A3 H 0.1409 0.3951 0.1789 0.033 Uiso 0.499(3) 1 calc PR A 1
C7A C 0.3253(5) 0.5356(3) 0.0660(4) 0.0238(10) Uani 0.499(3) 1 d P A 1
H7A1 H 0.3700 0.4736 0.1000 0.036 Uiso 0.499(3) 1 calc PR A 1
H7A2 H 0.4095 0.5883 0.0763 0.036 Uiso 0.499(3) 1 calc PR A 1
H7A3 H 0.2984 0.5259 -0.0181 0.036 Uiso 0.499(3) 1 calc PR A 1
C8A C 0.2557(6) 0.7688(3) 0.0962(4) 0.0261(10) Uani 0.499(3) 1 d P A 1
H8A1 H 0.2178 0.7880 0.0164 0.039 Uiso 0.499(3) 1 calc PR A 1
H8A2 H 0.3771 0.7569 0.0987 0.039 Uiso 0.499(3) 1 calc PR A 1
H8A3 H 0.2303 0.8222 0.1511 0.039 Uiso 0.499(3) 1 calc PR A 1
C9A C -0.0931(6) 0.7924(3) 0.2265(4) 0.0249(10) Uani 0.499(3) 1 d P A 1
H9A1 H -0.0203 0.8503 0.2407 0.037 Uiso 0.499(3) 1 calc PR A 1
H9A2 H -0.1468 0.7744 0.2993 0.037 Uiso 0.499(3) 1 calc PR A 1
H9A3 H -0.1796 0.8086 0.1656 0.037 Uiso 0.499(3) 1 calc PR A 1
C10A C -0.2402(5) 0.5756(3) 0.2684(4) 0.0226(10) Uani 0.499(3) 1 d P A 1
H10A H -0.2641 0.6148 0.3383 0.034 Uiso 0.499(3) 1 calc PR A 1
H10B H -0.2232 0.5059 0.2907 0.034 Uiso 0.499(3) 1 calc PR A 1
H10C H -0.3350 0.5806 0.2109 0.034 Uiso 0.499(3) 1 calc PR A 1
C6B C -0.0978(6) 0.4418(3) 0.2108(4) 0.0258(10) Uani 0.501(3) 1 d P A 2
H6B1 H -0.1708 0.4237 0.1426 0.039 Uiso 0.501(3) 1 calc PR A 2
H6B2 H -0.1668 0.4594 0.2768 0.039 Uiso 0.501(3) 1 calc PR A 2
H6B3 H -0.0256 0.3853 0.2329 0.039 Uiso 0.501(3) 1 calc PR A 2
C7B C 0.2545(6) 0.4668(3) 0.0938(4) 0.0263(10) Uani 0.501(3) 1 d P A 2
H7B1 H 0.2373 0.4156 0.1533 0.039 Uiso 0.501(3) 1 calc PR A 2
H7B2 H 0.3749 0.4798 0.0888 0.039 Uiso 0.501(3) 1 calc PR A 2
H7B3 H 0.2085 0.4437 0.0174 0.039 Uiso 0.501(3) 1 calc PR A 2
C8B C 0.3324(5) 0.7012(3) 0.0760(4) 0.0259(10) Uani 0.501(3) 1 d P A 2
H8B1 H 0.3138 0.7085 -0.0092 0.039 Uiso 0.501(3) 1 calc PR A 2
H8B2 H 0.4169 0.6496 0.0925 0.039 Uiso 0.501(3) 1 calc PR A 2
H8B3 H 0.3721 0.7644 0.1097 0.039 Uiso 0.501(3) 1 calc PR A 2
C9B C 0.0246(6) 0.8193(3) 0.1851(4) 0.0255(10) Uani 0.501(3) 1 d P A 2
H9B1 H 0.1388 0.8407 0.1686 0.038 Uiso 0.501(3) 1 calc PR A 2
H9B2 H -0.0048 0.8441 0.2624 0.038 Uiso 0.501(3) 1 calc PR A 2
H9B3 H -0.0545 0.8460 0.1248 0.038 Uiso 0.501(3) 1 calc PR A 2
C10B C -0.2427(5) 0.6577(4) 0.2651(4) 0.0255(10) Uani 0.501(3) 1 d P A 2
H10D H -0.2284 0.7283 0.2846 0.038 Uiso 0.501(3) 1 calc PR A 2
H10E H -0.2666 0.6204 0.3364 0.038 Uiso 0.501(3) 1 calc PR A 2
H10F H -0.3363 0.6499 0.2071 0.038 Uiso 0.501(3) 1 calc PR A 2
C11 C 0.3576(3) 0.56523(16) 0.39387(18) 0.0223(5) Uani 1 1 d . . .
H11 H 0.4463 0.5262 0.3651 0.027 Uiso 1 1 calc R A .
C12 C 0.3554(3) 0.67084(15) 0.39623(18) 0.0202(4) Uani 1 1 d . A .
H12 H 0.4395 0.7145 0.3697 0.024 Uiso 1 1 calc R . .
C13 C 0.2018(3) 0.69775(15) 0.44642(18) 0.0195(4) Uani 1 1 d . . .
H13 H 0.1635 0.7634 0.4600 0.023 Uiso 1 1 calc R A .
C14 C 0.1168(3) 0.60920(15) 0.47230(19) 0.0219(5) Uani 1 1 d . A .
H14 H 0.0107 0.6057 0.5069 0.026 Uiso 1 1 calc R . .

loop_
_atom_site_aniso_label
_atom_site_aniso_U_11
_atom_site_aniso_U_22
_atom_site_aniso_U_33
_atom_site_aniso_U_23
_atom_site_aniso_U_13
_atom_site_aniso_U_12
Fe1 0.0124(2) 0.0139(2) 0.0121(2) 0.00077(9) 0.00028(13) -0.00079(9)
N1 0.0334(11) 0.0289(10) 0.0204(10) 0.0066(8) -0.0067(8) -0.0038(8)
C1 0.074(2) 0.0233(12) 0.0253(14) 0.0077(10) -0.0300(13) -0.0202(12)
C2 0.0373(14) 0.075(2) 0.0175(12) -0.0191(13) -0.0108(10) 0.0316(14)
C3 0.0453(16) 0.074(2) 0.0178(12) 0.0178(13) -0.0123(11) -0.0394(15)
C4 0.077(2) 0.0270(13) 0.0278(14) -0.0115(10) -0.0327(14) 0.0237(13)
C5 0.0132(12) 0.105(3) 0.0139(13) -0.0047(12) -0.0040(9) -0.0011(11)
C6A 0.025(2) 0.0156(19) 0.025(2) 0.0001(17) -0.0055(18) -0.0050(17)
C7A 0.021(2) 0.030(2) 0.020(2) -0.0056(18) 0.0031(17) 0.0076(18)
C8A 0.028(2) 0.030(2) 0.020(2) 0.0080(18) -0.0002(17) -0.013(2)
C9A 0.031(2) 0.017(2) 0.026(2) -0.0022(16) -0.0051(19) 0.0081(18)
C10A 0.0148(19) 0.034(3) 0.019(2) -0.0005(18) 0.0019(15) 0.0005(17)
C6B 0.036(3) 0.017(2) 0.024(2) -0.0005(16) -0.0044(18) -0.0096(19)
C7B 0.028(2) 0.030(2) 0.022(2) -0.0020(18) 0.0035(18) 0.0089(19)
C8B 0.025(2) 0.031(2) 0.022(2) 0.0074(18) 0.0040(17) -0.0073(19)
C9B 0.030(3) 0.017(2) 0.028(2) -0.0011(17) -0.0121(19) 0.0060(17)
C10B 0.0147(19) 0.036(3) 0.026(2) -0.0046(19) 0.0007(16) 0.0030(17)
C11 0.0201(10) 0.0275(11) 0.0188(11) 0.0003(9) -0.0047(8) 0.0050(8)
C12 0.0188(10) 0.0261(11) 0.0154(11) 0.0006(8) -0.0049(8) -0.0060(8)
C13 0.0230(10) 0.0206(10) 0.0145(10) -0.0027(8) -0.0025(8) 0.0007(8)
C14 0.0205(11) 0.0356(12) 0.0095(11) 0.0020(8) 0.0001(8) -0.0071(8)

loop_
_atom_type_symbol
_atom_type_description
_atom_type_scat_dispersion_real
_atom_type_scat_dispersion_imag
_atom_type_scat_source
C C 0.0033 0.0016 'International Tables Vol C Tables 4.2.6.8 and 6.1.1.4'
H H 0.0000 0.0000 'International Tables Vol C Tables 4.2.6.8 and 6.1.1.4'
N N 0.0061 0.0033 'International Tables Vol C Tables 4.2.6.8 and 6.1.1.4'
Fe Fe 0.3463 0.8444 'International Tables Vol C Tables 4.2.6.8 and 6.1.1.4'

loop_
_geom_angle_atom_site_label_1
_geom_angle_atom_site_label_2
_geom_angle_atom_site_label_3
_geom_angle
C4 Fe1 C3 40.34(13)
C4 Fe1 C14 123.73(11)
C3 Fe1 C14 160.08(12)
C4 Fe1 C2 68.13(10)
C3 Fe1 C2 40.72(14)
C14 Fe1 C2 157.52(12)
C4 Fe1 C5 40.60(12)
C3 Fe1 C5 67.87(11)
C14 Fe1 C5 107.78(10)
C2 Fe1 C5 67.66(10)
C4 Fe1 C1 67.98(11)
C3 Fe1 C1 67.79(10)
C14 Fe1 C1 122.34(10)
C2 Fe1 C1 39.97(12)
C5 Fe1 C1 40.24(12)
C4 Fe1 C11 158.62(12)
C3 Fe1 C11 124.05(10)
C14 Fe1 C11 66.56(9)
C2 Fe1 C11 109.76(9)
C5 Fe1 C11 160.07(11)
C1 Fe1 C11 125.04(10)
C4 Fe1 N1 159.80(12)
C3 Fe1 N1 158.34(12)
C14 Fe1 N1 40.35(8)
C2 Fe1 N1 122.35(10)
C5 Fe1 N1 123.56(10)
C1 Fe1 N1 107.94(9)
C11 Fe1 N1 39.70(8)
C4 Fe1 C13 107.25(9)
C3 Fe1 C13 123.89(10)
C14 Fe1 C13 40.44(8)
C2 Fe1 C13 160.93(12)
C5 Fe1 C13 121.71(10)
C1 Fe1 C13 157.30(12)
C11 Fe1 C13 67.38(9)
N1 Fe1 C13 68.43(9)
C4 Fe1 C12 121.94(10)
C3 Fe1 C12 108.30(9)
C14 Fe1 C12 67.76(8)
C2 Fe1 C12 125.02(10)
C5 Fe1 C12 157.34(10)
C1 Fe1 C12 161.05(12)
C11 Fe1 C12 40.51(9)
N1 Fe1 C12 68.42(8)
C13 Fe1 C12 40.42(8)
C11 N1 C14 106.07(17)
C11 N1 Fe1 69.92(12)
C14 N1 Fe1 69.01(12)
C2 C1 C5 108.4(2)
C2 C1 C6A 105.0(3)
C5 C1 C6A 146.6(3)
C2 C1 C6B 146.8(3)
C5 C1 C6B 104.8(3)
C6A C1 C6B 41.8(2)
C2 C1 Fe1 69.85(14)
C5 C1 Fe1 69.75(14)
C6A C1 Fe1 123.1(2)
C6B C1 Fe1 124.5(2)
C1 C2 C3 107.9(2)
C1 C2 C7A 146.4(3)
C3 C2 C7A 105.6(3)
C1 C2 C7B 104.4(3)
C3 C2 C7B 147.7(3)
C7A C2 C7B 42.1(2)
C1 C2 Fe1 70.19(14)
C3 C2 Fe1 69.45(13)
C7A C2 Fe1 125.6(2)
C7B C2 Fe1 123.6(2)
C4 C3 C2 107.9(2)
C4 C3 C8A 105.8(3)
C2 C3 C8A 146.1(3)
C4 C3 C8B 147.5(3)
C2 C3 C8B 104.6(3)
C8A C3 C8B 41.7(2)
C4 C3 Fe1 69.72(14)
C2 C3 Fe1 69.83(14)
C8A C3 Fe1 125.9(2)
C8B C3 Fe1 122.7(2)
C3 C4 C5 107.8(2)
C3 C4 C9B 105.4(3)
C5 C4 C9B 146.8(3)
C3 C4 C9A 147.1(3)
C5 C4 C9A 105.0(3)
C9B C4 C9A 41.8(2)
C3 C4 Fe1 69.94(14)
C5 C4 Fe1 70.04(15)
C9B C4 Fe1 123.1(2)
C9A C4 Fe1 122.4(2)
C1 C5 C4 107.9(2)
C1 C5 C10B 147.1(3)
C4 C5 C10B 104.9(3)
C1 C5 C10A 106.2(3)
C4 C5 C10A 145.9(3)
C10B C5 C10A 41.0(3)
C1 C5 Fe1 70.01(14)
C4 C5 Fe1 69.36(14)
C10B C5 Fe1 125.0(2)
C10A C5 Fe1 123.2(2)
N1 C11 C12 110.72(18)
N1 C11 Fe1 70.38(12)
C12 C11 Fe1 70.61(11)
C13 C12 C11 105.89(17)
C13 C12 Fe1 69.15(11)
C11 C12 Fe1 68.88(11)
C14 C13 C12 107.44(18)
C14 C13 Fe1 68.96(12)
C12 C13 Fe1 70.42(11)
N1 C14 C13 109.9(2)
N1 C14 Fe1 70.64(12)
C13 C14 Fe1 70.60(12)

loop_
_geom_bond_atom_site_label_1
_geom_bond_atom_site_label_2
_geom_bond_distance
Fe1 C4 2.022(2)
Fe1 C3 2.025(2)
Fe1 C14 2.026(2)
Fe1 C2 2.030(2)
Fe1 C5 2.030(2)
Fe1 C1 2.034(2)
Fe1 C11 2.042(2)
Fe1 N1 2.0475(18)
Fe1 C13 2.048(2)
Fe1 C12 2.064(2)
N1 C11 1.388(3)
N1 C14 1.405(3)
C1 C2 1.389(4)
C1 C5 1.398(4)
C1 C6A 1.578(5)
C1 C6B 1.579(5)
C2 C3 1.411(5)
C2 C7A 1.574(5)
C2 C7B 1.588(5)
C3 C4 1.395(4)
C3 C8A 1.578(5)
C3 C8B 1.580(5)
C4 C5 1.406(4)
C4 C9B 1.581(5)
C4 C9A 1.582(5)
C5 C10B 1.579(5)
C5 C10A 1.579(5)
C11 C12 1.421(3)
C12 C13 1.421(3)
C13 C14 1.408(3)
